data_7107880
loop_
_publ_author_name
'Tomoya Ishizuka'
'Muniappan Sankar'
'Yusuke Yamada'
'Shunichi Fukuzumi'
'Takahiko Kojima'

_publ_section_title
;
 Porphyrin nanochannels reinforced by hydrogen bonding
;
_journal_name_full Chem.Commun.
_journal_page_first 6481
_journal_paper_doi 10.1039/c2cc31142a
_journal_volume 48
_journal_year 2012
_chemical_formula_sum 'C146 H172 Cl2 N4 O24'
_chemical_formula_weight 2437.78
_chemical_name_systematic
;
?
;
_space_group_IT_number 12
_symmetry_cell_setting monoclinic
_symmetry_space_group_name_Hall '-C 2y'
_symmetry_space_group_name_H-M 'C 1 2/m 1'
_atom_sites_solution_hydrogens geom
_atom_sites_solution_primary direct
_atom_sites_solution_secondary difmap
_audit_creation_method SHELXL-97
_cell_angle_alpha 90.00
_cell_angle_beta 115.756(4)
_cell_angle_gamma 90.00
_cell_formula_units_Z 4
_cell_length_a 36.043(11)
_cell_length_b 18.849(6)
_cell_length_c 20.929(7)
_cell_measurement_temperature 120(2)
_cell_volume 12806(7)
_computing_cell_refinement 'SAINT V7.68A (Bruker AXS, 2009)'
_computing_data_collection 'Bruker Instrument Service v2009, 11, 0, 0'
_computing_data_reduction 'SAINT V7.68A (Bruker AXS, 2009)'
_computing_molecular_graphics 'Yadokari-XG 2009'
_computing_publication_material 'Mercury CSD 3.0.1'
_computing_structure_refinement 'SHELXL-97 (Sheldrick, 1997)'
_computing_structure_solution 'SHELXS-97 (Sheldrick, 1990)'
_diffrn_ambient_temperature 120(2)
_diffrn_measured_fraction_theta_full 0.986
_diffrn_measured_fraction_theta_max 0.986
_diffrn_measurement_device_type 'Bruker APEXII'
_diffrn_measurement_method '2\q scans'
_diffrn_radiation_monochromator graphite
_diffrn_radiation_source 'fine-focus sealed tube'
_diffrn_radiation_type MoK\a
_diffrn_radiation_wavelength 0.71073
_diffrn_reflns_av_R_equivalents 0.0622
_diffrn_reflns_av_sigmaI/netI 0.0723
_diffrn_reflns_limit_h_max 30
_diffrn_reflns_limit_h_min -35
_diffrn_reflns_limit_k_max 18
_diffrn_reflns_limit_k_min -17
_diffrn_reflns_limit_l_max 20
_diffrn_reflns_limit_l_min -20
_diffrn_reflns_number 19439
_diffrn_reflns_theta_full 20.48
_diffrn_reflns_theta_max 20.48
_diffrn_reflns_theta_min 1.08
_exptl_absorpt_coefficient_mu 0.125
_exptl_absorpt_correction_T_max 0.9938
_exptl_absorpt_correction_T_min 0.9635
_exptl_absorpt_correction_type multi-scan
_exptl_absorpt_process_details 'SADABS V2008/1 (Bruker AXS)'
_exptl_crystal_colour green
_exptl_crystal_density_diffrn 1.264
_exptl_crystal_density_method 'not measured'
_exptl_crystal_description prism
_exptl_crystal_F_000 5208
_exptl_crystal_size_max 0.30
_exptl_crystal_size_mid 0.18
_exptl_crystal_size_min 0.05
_platon_squeeze_details
'Four EtOH and 2.5 cyclohexane molecules per asymmetric unit were deleted with the squeeze program'
_refine_diff_density_max 0.648
_refine_diff_density_min -0.594
_refine_diff_density_rms 0.054
_refine_ls_extinction_method none
_refine_ls_goodness_of_fit_ref 1.010
_refine_ls_hydrogen_treatment constr
_refine_ls_matrix_type full
_refine_ls_number_parameters 546
_refine_ls_number_reflns 6576
_refine_ls_number_restraints 0
_refine_ls_restrained_S_all 1.010
_refine_ls_R_factor_all 0.1100
_refine_ls_R_factor_gt 0.0757
_refine_ls_shift/su_max 0.001
_refine_ls_shift/su_mean 0.000
_refine_ls_structure_factor_coef Fsqd
_refine_ls_weighting_details 'calc w=1/[s^2^(Fo^2^)+(0.1310P)^2^+0.0000P] where P=(Fo^2^+2Fc^2^)/3'
_refine_ls_weighting_scheme calc
_refine_ls_wR_factor_gt 0.2041
_refine_ls_wR_factor_ref 0.2215
_reflns_number_gt 3865
_reflns_number_total 6576
_reflns_threshold_expression >2sigma(I)
_cod_data_source_file c2cc31142a.txt
_cod_data_source_block sankar77
_cod_database_code 7107880

loop_
_symmetry_equiv_pos_as_xyz
'x, y, z'
'-x, y, -z'
'x+1/2, y+1/2, z'
'-x+1/2, y+1/2, -z'
'-x, -y, -z'
'x, -y, z'
'-x+1/2, -y+1/2, -z'
'x+1/2, -y+1/2, z'

loop_
_atom_site_label
_atom_site_type_symbol
_atom_site_fract_x
_atom_site_fract_y
_atom_site_fract_z
_atom_site_U_iso_or_equiv
_atom_site_adp_type
_atom_site_occupancy
_atom_site_symmetry_multiplicity
_atom_site_calc_flag
_atom_site_refinement_flags
Cl1 Cl 0.78593(6) 0.0000 0.47952(9) 0.0493(6) Uani 1 2 d S
Cl2 Cl 0.90726(7) 0.0000 0.43374(12) 0.0757(7) Uani 1 2 d S
O1 O 0.76453(16) 0.18532(18) 0.07191(19) 0.0860(14) Uani 1 1 d .
H30 H 0.7498 0.1819 0.0280 0.129 Uiso 1 1 calc R
O2 O 0.74346(18) 0.2980(2) 0.0568(2) 0.1118(19) Uani 1 1 d .
O3 O 0.76405(15) 0.38224(17) 0.3611(2) 0.0864(14) Uani 1 1 d .
O4 O 0.74592(14) 0.43255(18) 0.2551(2) 0.0861(14) Uani 1 1 d .
O5 O 0.85840(18) 0.38473(19) 0.6125(3) 0.0933(14) Uani 1 1 d .
O6 O 0.91442(16) 0.43085(19) 0.7003(2) 0.0990(16) Uani 1 1 d .
O7 O 1.02554(16) 0.1551(3) 0.8123(3) 0.1162(17) Uani 1 1 d .
H31 H 1.0485 0.1537 0.8480 0.174 Uiso 1 1 calc R
N1 N 0.80907(17) 0.0000 0.3441(3) 0.0370(14) Uani 1 2 d S
H1 H 0.8343 0.0000 0.3785 0.044 Uiso 1 2 calc SR
N2 N 0.84624(12) 0.11214(17) 0.4604(2) 0.0407(10) Uani 1 1 d .
H2 H 0.8329 0.0758 0.4668 0.049 Uiso 1 1 calc R
N3 N 0.88994(17) 0.0000 0.5709(3) 0.0380(14) Uani 1 2 d S
H3 H 0.8883 0.0000 0.5277 0.046 Uiso 1 2 calc SR
C1 C 0.74684(16) 0.0370(2) 0.2608(2) 0.0365(13) Uani 1 1 d .
C2 C 0.78652(17) 0.0594(2) 0.3133(2) 0.0391(13) Uani 1 1 d .
C3 C 0.80280(16) 0.1281(2) 0.3320(2) 0.0384(13) Uani 1 1 d .
C4 C 0.83712(16) 0.1439(2) 0.3960(3) 0.0377(12) Uani 1 1 d .
C5 C 0.86814(17) 0.1969(2) 0.4093(3) 0.0485(14) Uani 1 1 d .
C6 C 0.89319(18) 0.1983(3) 0.4804(3) 0.0523(14) Uani 1 1 d .
C7 C 0.87926(17) 0.1455(2) 0.5134(3) 0.0450(13) Uani 1 1 d .
C8 C 0.89354(15) 0.1287(2) 0.5855(2) 0.0399(13) Uani 1 1 d .
C9 C 0.89142(16) 0.0595(2) 0.6101(3) 0.0442(13) Uani 1 1 d .
C10 C 0.89270(15) 0.0358(2) 0.6759(2) 0.0419(13) Uani 1 1 d .
C11 C 0.71051(16) 0.0810(2) 0.2209(3) 0.0420(13) Uani 1 1 d .
C12 C 0.69119(18) 0.1135(3) 0.2581(3) 0.0614(16) Uani 1 1 d .
H4 H 0.7024 0.1106 0.3083 0.074 Uiso 1 1 calc R
C13 C 0.6540(2) 0.1513(3) 0.2178(5) 0.088(2) Uani 1 1 d .
H5 H 0.6397 0.1732 0.2416 0.106 Uiso 1 1 calc R
C14 C 0.6388(2) 0.1565(3) 0.1470(5) 0.099(2) Uani 1 1 d .
H6 H 0.6143 0.1829 0.1215 0.119 Uiso 1 1 calc R
C15 C 0.6582(2) 0.1239(3) 0.1106(4) 0.084(2) Uani 1 1 d .
H7 H 0.6471 0.1268 0.0604 0.101 Uiso 1 1 calc R
C16 C 0.6941(2) 0.0873(3) 0.1493(3) 0.0664(17) Uani 1 1 d .
H8 H 0.7080 0.0656 0.1248 0.080 Uiso 1 1 calc R
C17 C 0.78477(15) 0.1885(2) 0.2835(2) 0.0384(13) Uani 1 1 d .
C18 C 0.77760(16) 0.2519(2) 0.3099(3) 0.0491(14) Uani 1 1 d .
H9 H 0.7827 0.2546 0.3583 0.059 Uiso 1 1 calc R
C19 C 0.76295(17) 0.3121(2) 0.2666(3) 0.0498(14) Uani 1 1 d .
C20 C 0.75607(18) 0.3082(2) 0.1973(3) 0.0620(17) Uani 1 1 d .
H10 H 0.7470 0.3492 0.1681 0.074 Uiso 1 1 calc R
C21 C 0.76208(18) 0.2457(2) 0.1689(3) 0.0567(16) Uani 1 1 d .
C22 C 0.77724(16) 0.1852(2) 0.2127(3) 0.0456(14) Uani 1 1 d .
H11 H 0.7822 0.1424 0.1937 0.055 Uiso 1 1 calc R
C23 C 0.7560(2) 0.2453(3) 0.0952(3) 0.086(2) Uani 1 1 d .
C24 C 0.7570(2) 0.3802(3) 0.2971(3) 0.0674(18) Uani 1 1 d .
C25 C 0.87507(19) 0.2288(3) 0.3511(3) 0.0624(17) Uani 1 1 d .
C26 C 0.88426(17) 0.1862(3) 0.3067(3) 0.0663(17) Uani 1 1 d .
H12 H 0.8855 0.1364 0.3142 0.080 Uiso 1 1 calc R
C27 C 0.8917(2) 0.2118(4) 0.2523(3) 0.090(2) Uani 1 1 d .
H13 H 0.8985 0.1805 0.2235 0.108 Uiso 1 1 calc R
C28 C 0.8892(3) 0.2831(5) 0.2402(4) 0.112(3) Uani 1 1 d .
H14 H 0.8936 0.3016 0.2018 0.135 Uiso 1 1 calc R
C29 C 0.8804(3) 0.3282(4) 0.2828(4) 0.114(3) Uani 1 1 d .
H15 H 0.8793 0.3778 0.2743 0.137 Uiso 1 1 calc R
C30 C 0.8730(2) 0.3022(3) 0.3390(3) 0.084(2) Uani 1 1 d .
H16 H 0.8667 0.3337 0.3683 0.101 Uiso 1 1 calc R
C31 C 0.93266(17) 0.2363(3) 0.5169(2) 0.084(2) Uani 1 1 d G
C32 C 0.9686(2) 0.1966(3) 0.5495(3) 0.141(4) Uani 1 1 d G
H17 H 0.9674 0.1463 0.5466 0.169 Uiso 1 1 calc R
C33 C 1.00615(18) 0.2305(5) 0.5865(3) 0.308(13) Uani 1 1 d G
H18 H 1.0307 0.2034 0.6088 0.370 Uiso 1 1 calc R
C34 C 1.00784(19) 0.3042(5) 0.5908(3) 0.275(12) Uani 1 1 d G
H19 H 1.0335 0.3273 0.6160 0.330 Uiso 1 1 calc R
C35 C 0.9719(3) 0.3438(3) 0.5581(3) 0.221(8) Uani 1 1 d G
H20 H 0.9731 0.3941 0.5611 0.266 Uiso 1 1 calc R
C36 C 0.9344(2) 0.3099(3) 0.5212(3) 0.124(3) Uani 1 1 d G
H21 H 0.9098 0.3370 0.4989 0.149 Uiso 1 1 calc R
C37 C 0.91369(17) 0.1860(2) 0.6379(3) 0.0451(14) Uani 1 1 d .
C38 C 0.95041(19) 0.1755(2) 0.6969(3) 0.0564(15) Uani 1 1 d .
H22 H 0.9623 0.1295 0.7058 0.068 Uiso 1 1 calc R
C39 C 0.9706(2) 0.2298(3) 0.7438(3) 0.0700(18) Uani 1 1 d .
C40 C 0.9512(2) 0.2962(3) 0.7310(3) 0.0759(19) Uani 1 1 d .
H23 H 0.9642 0.3342 0.7627 0.091 Uiso 1 1 calc R
C41 C 0.9138(2) 0.3080(3) 0.6740(3) 0.0583(15) Uani 1 1 d .
C42 C 0.89476(17) 0.2528(2) 0.6270(3) 0.0518(14) Uani 1 1 d .
H24 H 0.8689 0.2604 0.5875 0.062 Uiso 1 1 calc R
C43 C 0.8947(2) 0.3791(3) 0.6613(4) 0.0652(17) Uani 1 1 d .
C44 C 1.0106(3) 0.2191(5) 0.8045(4) 0.114(3) Uani 1 1 d .
O8 O 1.0299(2) 0.2671(3) 0.8438(3) 0.192(4) Uani 1 1 d .
C45 C 0.8884(2) 0.0827(2) 0.7294(3) 0.0514(15) Uani 1 1 d .
C46 C 0.9182(2) 0.0878(3) 0.7975(3) 0.0749(19) Uani 1 1 d .
H25 H 0.9432 0.0624 0.8106 0.090 Uiso 1 1 calc R
C47 C 0.9132(3) 0.1287(4) 0.8480(3) 0.113(3) Uani 1 1 d .
H26 H 0.9341 0.1323 0.8952 0.136 Uiso 1 1 calc R
C48 C 0.8755(4) 0.1646(4) 0.8257(5) 0.116(3) Uani 1 1 d .
H27 H 0.8708 0.1918 0.8597 0.139 Uiso 1 1 calc R
C49 C 0.8457(3) 0.1626(3) 0.7590(5) 0.090(2) Uani 1 1 d .
H28 H 0.8211 0.1892 0.7459 0.108 Uiso 1 1 calc R
C50 C 0.8516(2) 0.1205(3) 0.7092(3) 0.0645(17) Uani 1 1 d .
H29 H 0.8307 0.1176 0.6619 0.077 Uiso 1 1 calc R

loop_
_atom_site_aniso_label
_atom_site_aniso_U_11
_atom_site_aniso_U_22
_atom_site_aniso_U_33
_atom_site_aniso_U_23
_atom_site_aniso_U_13
_atom_site_aniso_U_12
Cl1 0.0712(14) 0.0220(9) 0.0647(13) 0.000 0.0388(11) 0.000
Cl2 0.0886(18) 0.0628(13) 0.0802(16) 0.000 0.0409(14) 0.000
O1 0.176(5) 0.031(2) 0.056(3) 0.0071(19) 0.055(3) 0.018(2)
O2 0.242(6) 0.036(2) 0.066(3) 0.022(2) 0.074(3) 0.039(3)
O3 0.153(4) 0.029(2) 0.073(3) -0.008(2) 0.046(3) 0.015(2)
O4 0.139(4) 0.0208(19) 0.090(3) 0.011(2) 0.041(3) 0.008(2)
O5 0.133(4) 0.035(2) 0.105(4) -0.002(2) 0.046(4) 0.020(3)
O6 0.161(5) 0.027(2) 0.122(4) -0.030(2) 0.072(3) -0.033(3)
O7 0.100(4) 0.091(4) 0.097(4) 0.005(3) -0.013(3) 0.001(3)
N1 0.056(4) 0.024(3) 0.026(3) 0.000 0.014(3) 0.000
N2 0.062(3) 0.014(2) 0.045(3) 0.005(2) 0.023(2) -0.004(2)
N3 0.067(4) 0.022(3) 0.025(3) 0.000 0.020(3) 0.000
C1 0.067(4) 0.015(2) 0.037(3) -0.002(2) 0.031(3) 0.001(3)
C2 0.072(4) 0.019(3) 0.031(3) 0.008(2) 0.026(3) 0.009(3)
C3 0.061(4) 0.020(3) 0.038(3) -0.002(2) 0.025(3) 0.002(3)
C4 0.056(4) 0.021(3) 0.037(3) 0.003(3) 0.020(3) 0.001(3)
C5 0.064(4) 0.032(3) 0.048(4) 0.004(3) 0.023(3) -0.018(3)
C6 0.070(4) 0.040(3) 0.042(4) 0.000(3) 0.020(3) -0.023(3)
C7 0.067(4) 0.027(3) 0.038(4) -0.003(3) 0.021(3) -0.001(3)
C8 0.057(4) 0.023(3) 0.037(3) -0.009(2) 0.018(3) -0.005(2)
C9 0.061(4) 0.025(3) 0.040(3) -0.003(3) 0.015(3) 0.000(2)
C10 0.069(4) 0.022(2) 0.035(3) -0.002(2) 0.024(3) -0.003(2)
C11 0.062(4) 0.021(3) 0.036(4) -0.001(2) 0.015(3) 0.001(3)
C12 0.072(4) 0.041(3) 0.075(4) 0.014(3) 0.035(4) 0.011(3)
C13 0.097(6) 0.065(4) 0.113(6) 0.023(4) 0.056(5) 0.030(4)
C14 0.098(6) 0.052(4) 0.104(7) 0.014(5) 0.003(5) 0.023(4)
C15 0.115(6) 0.037(3) 0.075(5) 0.004(4) 0.016(5) 0.014(4)
C16 0.089(5) 0.030(3) 0.060(5) 0.000(3) 0.014(4) 0.021(3)
C17 0.057(4) 0.013(3) 0.041(3) 0.003(2) 0.017(3) -0.002(2)
C18 0.085(4) 0.022(3) 0.033(3) -0.002(2) 0.019(3) -0.011(3)
C19 0.087(4) 0.016(3) 0.046(4) -0.004(3) 0.029(3) 0.000(3)
C20 0.109(5) 0.019(3) 0.056(4) 0.012(3) 0.033(4) 0.003(3)
C21 0.102(5) 0.026(3) 0.039(4) 0.002(3) 0.028(3) -0.009(3)
C22 0.080(4) 0.011(3) 0.048(4) -0.009(2) 0.030(3) -0.003(3)
C23 0.171(7) 0.025(4) 0.059(5) 0.006(3) 0.047(4) 0.005(4)
C24 0.125(6) 0.018(3) 0.057(4) 0.002(3) 0.037(4) 0.000(3)
C25 0.092(5) 0.049(4) 0.044(4) -0.002(3) 0.027(3) -0.036(3)
C26 0.083(5) 0.067(4) 0.055(4) 0.001(3) 0.035(4) -0.030(3)
C27 0.141(7) 0.071(5) 0.077(5) -0.011(4) 0.065(5) -0.046(5)
C28 0.176(8) 0.130(7) 0.053(5) -0.014(5) 0.070(5) -0.075(6)
C29 0.204(9) 0.078(5) 0.075(5) 0.004(4) 0.075(6) -0.065(5)
C30 0.134(6) 0.056(4) 0.066(4) -0.006(3) 0.046(4) -0.044(4)
C31 0.082(6) 0.114(6) 0.052(4) 0.002(4) 0.025(4) -0.038(5)
C32 0.106(7) 0.236(11) 0.070(5) 0.016(6) 0.029(5) -0.077(8)
C33 0.130(10) 0.69(4) 0.082(8) 0.045(13) 0.021(7) -0.217(16)
C34 0.207(14) 0.56(3) 0.076(8) -0.112(12) 0.082(9) -0.297(18)
C35 0.269(16) 0.304(15) 0.095(8) -0.059(9) 0.082(10) -0.242(15)
C36 0.177(9) 0.123(7) 0.078(5) -0.030(5) 0.059(6) -0.098(7)
C37 0.071(4) 0.030(3) 0.037(3) 0.007(3) 0.026(3) -0.004(3)
C38 0.086(5) 0.018(3) 0.050(4) 0.000(3) 0.015(4) -0.006(3)
C39 0.095(5) 0.042(4) 0.053(4) -0.005(3) 0.014(4) -0.015(4)
C40 0.123(6) 0.027(4) 0.068(5) -0.008(3) 0.032(5) -0.023(4)
C41 0.082(5) 0.024(3) 0.059(4) -0.002(3) 0.021(4) -0.012(3)
C42 0.074(4) 0.021(3) 0.056(4) -0.001(3) 0.024(3) -0.008(3)
C43 0.083(5) 0.041(4) 0.062(4) 0.005(3) 0.023(4) 0.001(4)
C44 0.132(8) 0.077(6) 0.076(6) -0.012(5) -0.007(5) 0.002(6)
O8 0.191(7) 0.098(4) 0.140(5) -0.049(4) -0.065(5) -0.019(4)
C45 0.088(5) 0.026(3) 0.048(4) -0.001(3) 0.037(4) -0.003(3)
C46 0.125(6) 0.038(3) 0.045(4) 0.003(3) 0.021(4) 0.008(4)
C47 0.228(10) 0.054(4) 0.045(4) -0.009(4) 0.048(5) 0.016(6)
C48 0.235(11) 0.047(4) 0.096(7) -0.019(5) 0.101(8) 0.011(6)
C49 0.139(7) 0.057(4) 0.095(6) -0.015(4) 0.070(6) -0.001(4)
C50 0.094(5) 0.034(3) 0.072(4) -0.017(3) 0.042(4) -0.007(4)

loop_
_atom_type_symbol
_atom_type_description
_atom_type_scat_dispersion_real
_atom_type_scat_dispersion_imag
_atom_type_scat_source
C C 0.0033 0.0016 'International Tables Vol C Tables 4.2.6.8 and 6.1.1.4'
H H 0.0000 0.0000 'International Tables Vol C Tables 4.2.6.8 and 6.1.1.4'
N N 0.0061 0.0033 'International Tables Vol C Tables 4.2.6.8 and 6.1.1.4'
O O 0.0106 0.0060 'International Tables Vol C Tables 4.2.6.8 and 6.1.1.4'
Cl Cl 0.1484 0.1585 'International Tables Vol C Tables 4.2.6.8 and 6.1.1.4'

loop_
_geom_angle_atom_site_label_1
_geom_angle_atom_site_label_2
_geom_angle_atom_site_label_3
_geom_angle
_geom_angle_site_symmetry_1
_geom_angle_site_symmetry_3
C2 N1 C2 109.7(6) 6 .
C7 N2 C4 110.2(4) . .
C9 N3 C9 109.2(5) . 6
C1 C1 C2 107.1(2) 6 .
C1 C1 C11 124.5(2) 6 .
C2 C1 C11 127.9(4) . .
N1 C2 C3 122.2(5) . .
N1 C2 C1 108.0(4) . .
C3 C2 C1 129.8(4) . .
C4 C3 C2 123.2(4) . .
C4 C3 C17 115.8(4) . .
C2 C3 C17 120.9(4) . .
N2 C4 C3 125.3(4) . .
N2 C4 C5 106.2(4) . .
C3 C4 C5 128.4(4) . .
C6 C5 C4 108.4(4) . .
C6 C5 C25 128.6(5) . .
C4 C5 C25 121.5(5) . .
C5 C6 C7 108.1(4) . .
C5 C6 C31 127.4(4) . .
C7 C6 C31 123.5(5) . .
N2 C7 C8 123.2(4) . .
N2 C7 C6 107.0(4) . .
C8 C7 C6 129.8(5) . .
C7 C8 C9 123.1(4) . .
C7 C8 C37 117.6(4) . .
C9 C8 C37 119.2(4) . .
N3 C9 C8 121.9(4) . .
N3 C9 C10 107.2(4) . .
C8 C9 C10 130.8(4) . .
C10 C10 C9 108.2(2) 6 .
C10 C10 C45 126.5(2) 6 .
C9 C10 C45 124.7(4) . .
C16 C11 C12 119.7(5) . .
C16 C11 C1 122.1(5) . .
C12 C11 C1 118.1(5) . .
C11 C12 C13 117.4(6) . .
C14 C13 C12 121.1(6) . .
C13 C14 C15 121.0(7) . .
C16 C15 C14 118.0(6) . .
C11 C16 C15 122.8(6) . .
C22 C17 C18 118.7(4) . .
C22 C17 C3 121.6(4) . .
C18 C17 C3 119.6(4) . .
C17 C18 C19 121.5(4) . .
C20 C19 C18 119.0(4) . .
C20 C19 C24 120.6(5) . .
C18 C19 C24 120.3(5) . .
C19 C20 C21 121.0(4) . .
C20 C21 C22 119.9(4) . .
C20 C21 C23 118.6(5) . .
C22 C21 C23 121.3(5) . .
C17 C22 C21 119.8(4) . .
O2 C23 O1 121.8(5) . .
O2 C23 C21 122.0(5) . .
O1 C23 C21 116.2(5) . .
O3 C24 O4 125.2(5) . .
O3 C24 C19 119.0(5) . .
O4 C24 C19 115.8(5) . .
C26 C25 C30 117.5(5) . .
C26 C25 C5 119.9(5) . .
C30 C25 C5 122.5(5) . .
C27 C26 C25 123.4(6) . .
C26 C27 C28 118.8(6) . .
C29 C28 C27 120.5(6) . .
C28 C29 C30 120.8(6) . .
C25 C30 C29 118.9(6) . .
C32 C31 C36 120.0 . .
C32 C31 C6 118.4(5) . .
C36 C31 C6 121.6(5) . .
C31 C32 C33 120.0 . .
C34 C33 C32 120.0 . .
C35 C34 C33 120.0 . .
C34 C35 C36 120.0 . .
C35 C36 C31 120.0 . .
C38 C37 C42 119.0(5) . .
C38 C37 C8 122.0(4) . .
C42 C37 C8 119.1(5) . .
C37 C38 C39 122.2(5) . .
C38 C39 C40 117.4(6) . .
C38 C39 C44 121.9(6) . .
C40 C39 C44 120.7(6) . .
C41 C40 C39 121.9(5) . .
C40 C41 C42 119.4(5) . .
C40 C41 C43 120.4(5) . .
C42 C41 C43 120.2(6) . .
C41 C42 C37 120.0(5) . .
O5 C43 O6 123.1(6) . .
O5 C43 C41 117.3(6) . .
O6 C43 C41 119.5(6) . .
O8 C44 O7 121.4(8) . .
O8 C44 C39 122.8(7) . .
O7 C44 C39 115.8(7) . .
C46 C45 C50 119.5(5) . .
C46 C45 C10 122.3(6) . .
C50 C45 C10 118.1(5) . .
C45 C46 C47 122.1(7) . .
C46 C47 C48 116.4(7) . .
C49 C48 C47 123.6(7) . .
C48 C49 C50 118.6(7) . .
C49 C50 C45 119.7(6) . .

loop_
_geom_bond_atom_site_label_1
_geom_bond_atom_site_label_2
_geom_bond_distance
_geom_bond_site_symmetry_2
O1 C23 1.320(6) .
O2 C23 1.234(6) .
O3 C24 1.250(6) .
O4 C24 1.265(6) .
O5 C43 1.266(7) .
O6 C43 1.272(7) .
O7 C44 1.303(8) .
N1 C2 1.369(5) 6
N1 C2 1.369(5) .
N2 C7 1.377(6) .
N2 C4 1.378(5) .
N3 C9 1.376(5) .
N3 C9 1.376(5) 6
C1 C1 1.393(8) 6
C1 C2 1.438(7) .
C1 C11 1.466(7) .
C2 C3 1.406(6) .
C3 C4 1.405(6) .
C3 C17 1.474(6) .
C4 C5 1.434(6) .
C5 C6 1.364(7) .
C5 C25 1.474(7) .
C6 C7 1.422(6) .
C6 C31 1.475(7) .
C7 C8 1.402(6) .
C8 C9 1.417(6) .
C8 C37 1.484(6) .
C9 C10 1.430(6) .
C10 C10 1.348(8) 6
C10 C45 1.488(7) .
C11 C16 1.356(7) .
C11 C12 1.392(7) .
C12 C13 1.426(8) .
C13 C14 1.343(9) .
C14 C15 1.382(9) .
C15 C16 1.377(8) .
C17 C22 1.386(6) .
C17 C18 1.387(6) .
C18 C19 1.405(6) .
C19 C20 1.364(6) .
C19 C24 1.489(7) .
C20 C21 1.379(7) .
C21 C22 1.416(7) .
C21 C23 1.461(7) .
C25 C26 1.374(7) .
C25 C30 1.402(8) .
C26 C27 1.364(7) .
C27 C28 1.364(10) .
C28 C29 1.364(10) .
C29 C30 1.402(8) .
C31 C32 1.3900 .
C31 C36 1.3900 .
C32 C33 1.3900 .
C33 C34 1.3900 .
C34 C35 1.3900 .
C35 C36 1.3900 .
C37 C38 1.377(7) .
C37 C42 1.404(6) .
C38 C39 1.386(7) .
C39 C40 1.402(8) .
C39 C44 1.463(10) .
C40 C41 1.375(8) .
C41 C42 1.389(7) .
C41 C43 1.478(8) .
C44 O8 1.218(8) .
C45 C46 1.365(7) .
C45 C50 1.399(7) .
C46 C47 1.382(8) .
C47 C48 1.404(11) .
C48 C49 1.342(10) .
C49 C50 1.397(8) .

loop_
_geom_torsion_atom_site_label_1
_geom_torsion_atom_site_label_2
_geom_torsion_atom_site_label_3
_geom_torsion_atom_site_label_4
_geom_torsion
_geom_torsion_site_symmetry_1
_geom_torsion_site_symmetry_4
C2 N1 C2 C3 -176.6(3) 6 .
C2 N1 C2 C1 1.3(6) 6 .
C1 C1 C2 N1 -0.8(4) 6 .
C11 C1 C2 N1 171.2(4) . .
C1 C1 C2 C3 176.9(4) 6 .
C11 C1 C2 C3 -11.1(8) . .
N1 C2 C3 C4 -20.3(7) . .
C1 C2 C3 C4 162.3(4) . .
N1 C2 C3 C17 158.5(4) . .
C1 C2 C3 C17 -19.0(7) . .
C7 N2 C4 C3 -173.1(4) . .
C7 N2 C4 C5 4.1(5) . .
C2 C3 C4 N2 -36.0(7) . .
C17 C3 C4 N2 145.2(4) . .
C2 C3 C4 C5 147.4(5) . .
C17 C3 C4 C5 -31.4(7) . .
N2 C4 C5 C6 -3.2(5) . .
C3 C4 C5 C6 173.9(5) . .
N2 C4 C5 C25 163.7(5) . .
C3 C4 C5 C25 -19.1(8) . .
C4 C5 C6 C7 1.2(6) . .
C25 C5 C6 C7 -164.6(5) . .
C4 C5 C6 C31 169.8(5) . .
C25 C5 C6 C31 4.1(9) . .
C4 N2 C7 C8 174.7(4) . .
C4 N2 C7 C6 -3.4(5) . .
C5 C6 C7 N2 1.3(6) . .
C31 C6 C7 N2 -167.9(5) . .
C5 C6 C7 C8 -176.6(5) . .
C31 C6 C7 C8 14.2(8) . .
N2 C7 C8 C9 32.3(7) . .
C6 C7 C8 C9 -150.0(5) . .
N2 C7 C8 C37 -150.9(4) . .
C6 C7 C8 C37 26.7(8) . .
C9 N3 C9 C8 175.2(3) 6 .
C9 N3 C9 C10 -1.7(7) 6 .
C7 C8 C9 N3 24.6(8) . .
C37 C8 C9 N3 -152.1(5) . .
C7 C8 C9 C10 -159.3(5) . .
C37 C8 C9 C10 24.0(8) . .
N3 C9 C10 C10 1.0(4) . 6
C8 C9 C10 C10 -175.4(5) . 6
N3 C9 C10 C45 -170.7(5) . .
C8 C9 C10 C45 12.9(9) . .
C1 C1 C11 C16 -72.3(5) 6 .
C2 C1 C11 C16 117.1(5) . .
C1 C1 C11 C12 103.8(4) 6 .
C2 C1 C11 C12 -66.8(6) . .
C16 C11 C12 C13 1.3(7) . .
C1 C11 C12 C13 -175.0(5) . .
C11 C12 C13 C14 -1.4(9) . .
C12 C13 C14 C15 1.5(10) . .
C13 C14 C15 C16 -1.3(10) . .
C12 C11 C16 C15 -1.2(8) . .
C1 C11 C16 C15 174.8(5) . .
C14 C15 C16 C11 1.2(9) . .
C4 C3 C17 C22 129.0(5) . .
C2 C3 C17 C22 -49.8(7) . .
C4 C3 C17 C18 -46.6(6) . .
C2 C3 C17 C18 134.6(5) . .
C22 C17 C18 C19 0.1(8) . .
C3 C17 C18 C19 175.8(5) . .
C17 C18 C19 C20 -0.7(8) . .
C17 C18 C19 C24 -177.8(5) . .
C18 C19 C20 C21 2.0(8) . .
C24 C19 C20 C21 179.1(6) . .
C19 C20 C21 C22 -2.6(9) . .
C19 C20 C21 C23 -177.3(6) . .
C18 C17 C22 C21 -0.7(7) . .
C3 C17 C22 C21 -176.4(5) . .
C20 C21 C22 C17 2.0(8) . .
C23 C21 C22 C17 176.5(5) . .
C20 C21 C23 O2 -4.2(10) . .
C22 C21 C23 O2 -178.8(6) . .
C20 C21 C23 O1 176.1(6) . .
C22 C21 C23 O1 1.5(9) . .
C20 C19 C24 O3 -179.1(6) . .
C18 C19 C24 O3 -2.0(9) . .
C20 C19 C24 O4 -0.9(9) . .
C18 C19 C24 O4 176.1(5) . .
C6 C5 C25 C26 107.0(7) . .
C4 C5 C25 C26 -57.1(8) . .
C6 C5 C25 C30 -72.4(9) . .
C4 C5 C25 C30 123.5(6) . .
C30 C25 C26 C27 0.5(9) . .
C5 C25 C26 C27 -179.0(6) . .
C25 C26 C27 C28 -1.3(11) . .
C26 C27 C28 C29 1.6(12) . .
C27 C28 C29 C30 -1.3(13) . .
C26 C25 C30 C29 -0.1(10) . .
C5 C25 C30 C29 179.4(6) . .
C28 C29 C30 C25 0.5(12) . .
C5 C6 C31 C32 -112.8(6) . .
C7 C6 C31 C32 54.3(6) . .
C5 C6 C31 C36 69.4(7) . .
C7 C6 C31 C36 -123.5(5) . .
C36 C31 C32 C33 0.0 . .
C6 C31 C32 C33 -177.8(4) . .
C31 C32 C33 C34 0.0 . .
C32 C33 C34 C35 0.0 . .
C33 C34 C35 C36 0.0 . .
C34 C35 C36 C31 0.0 . .
C32 C31 C36 C35 0.0 . .
C6 C31 C36 C35 177.8(4) . .
C7 C8 C37 C38 -133.0(5) . .
C9 C8 C37 C38 43.9(7) . .
C7 C8 C37 C42 47.0(6) . .
C9 C8 C37 C42 -136.1(5) . .
C42 C37 C38 C39 -3.9(8) . .
C8 C37 C38 C39 176.2(5) . .
C37 C38 C39 C40 3.0(9) . .
C37 C38 C39 C44 -176.9(6) . .
C38 C39 C40 C41 -0.7(9) . .
C44 C39 C40 C41 179.2(6) . .
C39 C40 C41 C42 -0.6(9) . .
C39 C40 C41 C43 -178.7(5) . .
C40 C41 C42 C37 -0.2(8) . .
C43 C41 C42 C37 177.8(5) . .
C38 C37 C42 C41 2.4(7) . .
C8 C37 C42 C41 -177.6(4) . .
C40 C41 C43 O5 -172.6(6) . .
C42 C41 C43 O5 9.4(8) . .
C40 C41 C43 O6 5.4(9) . .
C42 C41 C43 O6 -172.6(5) . .
C38 C39 C44 O8 175.6(8) . .
C40 C39 C44 O8 -4.4(13) . .
C38 C39 C44 O7 -1.3(11) . .
C40 C39 C44 O7 178.8(7) . .
C10 C10 C45 C46 68.6(6) 6 .
C9 C10 C45 C46 -121.2(6) . .
C10 C10 C45 C50 -108.9(4) 6 .
C9 C10 C45 C50 61.3(7) . .
C50 C45 C46 C47 0.8(8) . .
C10 C45 C46 C47 -176.6(5) . .
C45 C46 C47 C48 0.4(10) . .
C46 C47 C48 C49 -2.0(11) . .
C47 C48 C49 C50 2.4(11) . .
C48 C49 C50 C45 -1.1(9) . .
C46 C45 C50 C49 -0.5(8) . .
C10 C45 C50 C49 177.0(5) . .

loop_
_platon_squeeze_void_nr
_platon_squeeze_void_average_x
_platon_squeeze_void_average_y
_platon_squeeze_void_average_z
_platon_squeeze_void_volume
_platon_squeeze_void_count_electrons
_platon_squeeze_void_content
1 -0.002 -0.081 -0.001 6312 1698 ' '
2 0.208 0.000 0.356 14 5 ' '
3 0.791 0.000 0.644 14 4 ' '
4 0.291 0.500 0.644 14 4 ' '
5 0.708 0.500 0.356 14 5 ' '
